data_4302187
loop_
_publ_author_name
'Iliya Todorov'
'Duck Young Chung'
'Linhui Ye'
'Arthur J. Freeman'
'Mercouri G. Kanatzidis'

_publ_section_title
;
Synthesis, Structure and Charge Transport Properties of Yb5Al2Sb6: A Zintl
Phase with Incomplete Electron Transfer
;
_journal_name_full 'Inorganic Chemistry'
_journal_page_first 4768
_journal_page_last 4776
_journal_paper_doi 10.1021/ic900035a
_journal_volume 48
_journal_year 2009
_chemical_formula_moiety Yb5Al2Sb6
_chemical_formula_sum 'Al2 Sb6 Yb5'
_chemical_formula_weight 1649.66
_chemical_name_common Yb5Al2Sb6
_chemical_name_systematic
;
 ?
;
_space_group_IT_number 55
_symmetry_cell_setting orthorhombic
_symmetry_space_group_name_Hall '-P 2 2ab'
_symmetry_space_group_name_H-M 'P b a m'
_atom_sites_solution_primary direct
_atom_sites_solution_secondary difmap
_audit_creation_method SHELXL-97
_cell_angle_alpha 90.00
_cell_angle_beta 90.00
_cell_angle_gamma 90.00
_cell_formula_units_Z 2
_cell_length_a 7.2971(15)
_cell_length_b 22.780(5)
_cell_length_c 4.4115(9)
_cell_measurement_reflns_used 10280
_cell_measurement_temperature 293(2)
_cell_measurement_theta_max 32.14
_cell_measurement_theta_min 3.57
_cell_volume 733.3(3)
_computing_cell_refinement 'STOE X-AREA'
_computing_data_collection 'STOE X-AREA'
_computing_data_reduction 'STOE X-RED'
_computing_molecular_graphics 'CrystalMaker 1.3.4, 2006)'
_computing_publication_material 'Bruker SHELXTL'
_computing_structure_refinement 'SHELXL-97 (Sheldrick, 1997)'
_computing_structure_solution 'SHELXS-97 (Sheldrick, 1990)'
_diffrn_ambient_temperature 293(2)
_diffrn_detector_area_resol_mean 6.67
_diffrn_measured_fraction_theta_full 0.997
_diffrn_measured_fraction_theta_max 0.997
_diffrn_measurement_device_type 'STOE IPDS 2T'
_diffrn_measurement_method 'rotation method'
_diffrn_radiation_monochromator 'plane graphite'
_diffrn_radiation_source 'sealed X-ray tube, long-fine focus'
_diffrn_radiation_type MoK\a
_diffrn_radiation_wavelength 0.71073
_diffrn_reflns_av_R_equivalents 0.1064
_diffrn_reflns_av_sigmaI/netI 0.0499
_diffrn_reflns_limit_h_max 10
_diffrn_reflns_limit_h_min -10
_diffrn_reflns_limit_k_max 33
_diffrn_reflns_limit_k_min -33
_diffrn_reflns_limit_l_max 6
_diffrn_reflns_limit_l_min -6
_diffrn_reflns_number 8105
_diffrn_reflns_theta_full 31.84
_diffrn_reflns_theta_max 31.84
_diffrn_reflns_theta_min 3.58
_exptl_absorpt_coefficient_mu 42.459
_exptl_absorpt_correction_T_max 0.8973
_exptl_absorpt_correction_T_min 0.5677
_exptl_absorpt_correction_type integration
_exptl_crystal_colour black
_exptl_crystal_density_diffrn 7.471
_exptl_crystal_density_method 'not measured'
_exptl_crystal_description bar
_exptl_crystal_F_000 1364
_exptl_crystal_size_max 0.3
_exptl_crystal_size_mid 0.03
_exptl_crystal_size_min 0.018
_refine_diff_density_max 3.034
_refine_diff_density_min -3.192
_refine_diff_density_rms 0.574
_refine_ls_extinction_coef 0.00498(18)
_refine_ls_extinction_expression Fc^*^=kFc[1+0.001xFc^2^\l^3^/sin(2\q)]^-1/4^
_refine_ls_extinction_method SHELXL
_refine_ls_goodness_of_fit_ref 1.139
_refine_ls_hydrogen_treatment none
_refine_ls_matrix_type full
_refine_ls_number_parameters 42
_refine_ls_number_reflns 1401
_refine_ls_number_restraints 0
_refine_ls_restrained_S_all 1.139
_refine_ls_R_factor_all 0.0331
_refine_ls_R_factor_gt 0.0299
_refine_ls_shift/su_max 0.000
_refine_ls_shift/su_mean 0.000
_refine_ls_structure_factor_coef Fsqd
_refine_ls_weighting_details 'calc w=1/[\s^2^(Fo^2^)+(0.0253P)^2^+2.5366P] where P=(Fo^2^+2Fc^2^)/3'
_refine_ls_weighting_scheme calc
_refine_ls_wR_factor_gt 0.0704
_refine_ls_wR_factor_ref 0.0717
_reflns_number_gt 1316
_reflns_number_total 1401
_reflns_threshold_expression I>4u(I)
_cod_data_source_file ic900035a_si_002.cif
_cod_data_source_block Yb5Al2Sb6
_cod_depositor_comments
;
The following automatic conversions were performed:
'_symmetry_cell_setting' value 'Orthorhombic' changed to 'orthorhombic'
according to '/home/saulius/struct/CIF-dictionaries/cif_core.dic'
dictionary named 'cif_core.dic' version 2.4.1 from 2010-06-29.

Automatic conversion script
Id: cif_fix_enum 1527 2010-12-29 10:47:43Z saulius 
;
_cod_database_code 4302187

loop_
_symmetry_equiv_pos_as_xyz
'x, y, z'
'-x, -y, z'
'-x+1/2, y+1/2, -z'
'x+1/2, -y+1/2, -z'
'-x, -y, -z'
'x, y, -z'
'x-1/2, -y-1/2, z'
'-x-1/2, y-1/2, z'

loop_
_atom_site_label
_atom_site_type_symbol
_atom_site_fract_x
_atom_site_fract_y
_atom_site_fract_z
_atom_site_U_iso_or_equiv
_atom_site_adp_type
_atom_site_occupancy
_atom_site_symmetry_multiplicity
_atom_site_calc_flag
_atom_site_refinement_flags
_atom_site_disorder_assembly
_atom_site_disorder_group
Yb1 Yb 0.54842(6) 0.088758(15) 0.0000 0.01098(11) Uani 1 2 d S . .
Yb2 Yb 1.0000 0.0000 0.0000 0.01200(13) Uani 1 4 d S . .
Yb3 Yb 0.73318(5) 0.252448(14) 0.0000 0.00927(11) Uani 1 2 d S . .
Sb1 Sb 0.97435(8) 0.13569(2) 0.0000 0.00907(13) Uani 1 2 d S . .
Sb2 Sb 0.48678(7) 0.18833(3) -0.5000 0.00850(13) Uani 1 2 d S . .
Sb3 Sb 0.29936(8) 0.00514(2) -0.5000 0.00969(13) Uani 1 2 d S . .
Al1 Al 0.1839(4) 0.12178(12) -0.5000 0.0114(5) Uani 1 2 d S . .

loop_
_atom_site_aniso_label
_atom_site_aniso_U_11
_atom_site_aniso_U_22
_atom_site_aniso_U_33
_atom_site_aniso_U_23
_atom_site_aniso_U_13
_atom_site_aniso_U_12
Yb1 0.0138(2) 0.00772(17) 0.01139(18) 0.000 0.000 0.00096(11)
Yb2 0.0097(2) 0.0104(2) 0.0159(3) 0.000 0.000 0.00118(16)
Yb3 0.00645(18) 0.00824(16) 0.01313(19) 0.000 0.000 -0.00012(10)
Sb1 0.0073(2) 0.0066(2) 0.0133(3) 0.000 0.000 -0.00066(15)
Sb2 0.0080(2) 0.0094(2) 0.0081(2) 0.000 0.000 -0.00142(16)
Sb3 0.0090(3) 0.0097(2) 0.0104(3) 0.000 0.000 0.00153(16)
Al1 0.0095(12) 0.0111(11) 0.0134(12) 0.000 0.000 -0.0019(9)

loop_
_atom_type_symbol
_atom_type_description
_atom_type_scat_dispersion_real
_atom_type_scat_dispersion_imag
_atom_type_scat_source
Al Al 0.0645 0.0514 'International Tables Vol C Tables 4.2.6.8 and 6.1.1.4'
Sb Sb -0.5866 1.5461 'International Tables Vol C Tables 4.2.6.8 and 6.1.1.4'
Yb Yb -0.3850 5.5486 'International Tables Vol C Tables 4.2.6.8 and 6.1.1.4'

loop_
_exptl_crystal_face_index_h
_exptl_crystal_face_index_k
_exptl_crystal_face_index_l
_exptl_crystal_face_perp_dist
0 0 1 0.0614
0 0 -1 0.0922
0 -4 -1 0.0202
0 3 1 0.0140
-3 -1 -7 0.1637
7 1 5 0.2007

loop_
_geom_angle_atom_site_label_1
_geom_angle_atom_site_label_2
_geom_angle_atom_site_label_3
_geom_angle
_geom_angle_site_symmetry_1
_geom_angle_site_symmetry_3
_geom_angle_publ_flag
Sb2 Yb1 Sb2 87.29(2) 1_556 . ?
Sb2 Yb1 Sb3 168.10(2) 1_556 5_654 ?
Sb2 Yb1 Sb3 92.668(18) . 5_654 ?
Sb2 Yb1 Sb3 92.668(18) 1_556 5_655 ?
Sb2 Yb1 Sb3 168.10(2) . 5_655 ?
Sb3 Yb1 Sb3 84.93(2) 5_654 5_655 ?
Sb2 Yb1 Sb1 84.389(16) 1_556 . ?
Sb2 Yb1 Sb1 84.389(16) . . ?
Sb3 Yb1 Sb1 83.769(18) 5_654 . ?
Sb3 Yb1 Sb1 83.769(18) 5_655 . ?
Sb2 Yb1 Sb3 139.68(2) 1_556 . ?
Sb2 Yb1 Sb3 82.871(18) . . ?
Sb3 Yb1 Sb3 51.92(2) 5_654 . ?
Sb3 Yb1 Sb3 104.501(18) 5_655 . ?
Sb1 Yb1 Sb3 132.903(13) . . ?
Sb2 Yb1 Sb3 82.871(18) 1_556 1_556 ?
Sb2 Yb1 Sb3 139.68(2) . 1_556 ?
Sb3 Yb1 Sb3 104.501(18) 5_654 1_556 ?
Sb3 Yb1 Sb3 51.92(2) 5_655 1_556 ?
Sb1 Yb1 Sb3 132.903(13) . 1_556 ?
Sb3 Yb1 Sb3 79.91(2) . 1_556 ?
Sb2 Yb1 Al1 100.00(4) 1_556 . ?
Sb2 Yb1 Al1 46.58(4) . . ?
Sb3 Yb1 Al1 88.50(4) 5_654 . ?
Sb3 Yb1 Al1 144.70(4) 5_655 . ?
Sb1 Yb1 Al1 129.94(4) . . ?
Sb3 Yb1 Al1 47.11(4) . . ?
Sb3 Yb1 Al1 96.93(4) 1_556 . ?
Sb2 Yb1 Al1 46.58(4) 1_556 1_556 ?
Sb2 Yb1 Al1 100.00(4) . 1_556 ?
Sb3 Yb1 Al1 144.70(4) 5_654 1_556 ?
Sb3 Yb1 Al1 88.50(4) 5_655 1_556 ?
Sb1 Yb1 Al1 129.94(4) . 1_556 ?
Sb3 Yb1 Al1 96.93(4) . 1_556 ?
Sb3 Yb1 Al1 47.11(4) 1_556 1_556 ?
Al1 Yb1 Al1 77.18(6) . 1_556 ?
Sb2 Yb1 Yb2 119.417(14) 1_556 . ?
Sb2 Yb1 Yb2 119.417(14) . . ?
Sb3 Yb1 Yb2 50.790(11) 5_654 . ?
Sb3 Yb1 Yb2 50.790(11) 5_655 . ?
Sb1 Yb1 Yb2 50.514(17) . . ?
Sb3 Yb1 Yb2 99.264(17) . . ?
Sb3 Yb1 Yb2 99.264(17) 1_556 . ?
Al1 Yb1 Yb2 138.79(3) . . ?
Al1 Yb1 Yb2 138.79(3) 1_556 . ?
Sb2 Yb1 Yb3 51.711(13) 1_556 . ?
Sb2 Yb1 Yb3 51.711(13) . . ?
Sb3 Yb1 Yb3 120.005(16) 5_654 . ?
Sb3 Yb1 Yb3 120.005(16) 5_655 . ?
Sb1 Yb1 Yb3 51.140(12) . . ?
Sb3 Yb1 Yb3 134.545(11) . . ?
Sb3 Yb1 Yb3 134.545(12) 1_556 . ?
Al1 Yb1 Yb3 93.19(4) . . ?
Al1 Yb1 Yb3 93.19(4) 1_556 . ?
Yb2 Yb1 Yb3 101.654(17) . . ?
Sb2 Yb1 Yb1 132.451(14) 1_556 5_655 ?
Sb2 Yb1 Yb1 132.451(14) . 5_655 ?
Sb3 Yb1 Yb1 54.099(13) 5_654 5_655 ?
Sb3 Yb1 Yb1 54.099(13) 5_655 5_655 ?
Sb1 Yb1 Yb1 118.894(19) . 5_655 ?
Sb3 Yb1 Yb1 50.402(12) . 5_655 ?
Sb3 Yb1 Yb1 50.402(12) 1_556 5_655 ?
Al1 Yb1 Yb1 94.59(5) . 5_655 ?
Al1 Yb1 Yb1 94.59(5) 1_556 5_655 ?
Yb2 Yb1 Yb1 68.380(14) . 5_655 ?
Yb3 Yb1 Yb1 170.035(18) . 5_655 ?
Sb1 Yb2 Sb1 180.0 . 5_755 ?
Sb1 Yb2 Sb3 89.720(12) . 5_654 ?
Sb1 Yb2 Sb3 90.280(12) 5_755 5_654 ?
Sb1 Yb2 Sb3 90.280(12) . 1_656 ?
Sb1 Yb2 Sb3 89.720(12) 5_755 1_656 ?
Sb3 Yb2 Sb3 180.000(15) 5_654 1_656 ?
Sb1 Yb2 Sb3 89.720(12) . 5_655 ?
Sb1 Yb2 Sb3 90.280(12) 5_755 5_655 ?
Sb3 Yb2 Sb3 90.47(2) 5_654 5_655 ?
Sb3 Yb2 Sb3 89.53(2) 1_656 5_655 ?
Sb1 Yb2 Sb3 90.280(12) . 1_655 ?
Sb1 Yb2 Sb3 89.720(12) 5_755 1_655 ?
Sb3 Yb2 Sb3 89.53(2) 5_654 1_655 ?
Sb3 Yb2 Sb3 90.47(2) 1_656 1_655 ?
Sb3 Yb2 Sb3 180.0 5_655 1_655 ?
Sb1 Yb2 Yb1 55.003(13) . . ?
Sb1 Yb2 Yb1 124.997(13) 5_755 . ?
Sb3 Yb2 Yb1 54.575(13) 5_654 . ?
Sb3 Yb2 Yb1 125.425(12) 1_656 . ?
Sb3 Yb2 Yb1 54.575(13) 5_655 . ?
Sb3 Yb2 Yb1 125.425(13) 1_655 . ?
Sb1 Yb2 Yb1 124.997(13) . 5_755 ?
Sb1 Yb2 Yb1 55.003(13) 5_755 5_755 ?
Sb3 Yb2 Yb1 125.425(13) 5_654 5_755 ?
Sb3 Yb2 Yb1 54.575(13) 1_656 5_755 ?
Sb3 Yb2 Yb1 125.425(13) 5_655 5_755 ?
Sb3 Yb2 Yb1 54.575(13) 1_655 5_755 ?
Yb1 Yb2 Yb1 180.000(9) . 5_755 ?
Sb1 Yb3 Sb2 90.327(18) 7_565 7_666 ?
Sb1 Yb3 Sb2 90.327(18) 7_565 7_665 ?
Sb2 Yb3 Sb2 87.85(2) 7_666 7_665 ?
Sb1 Yb3 Sb1 176.95(2) 7_565 . ?
Sb2 Yb3 Sb1 91.873(18) 7_666 . ?
Sb2 Yb3 Sb1 91.873(18) 7_665 . ?
Sb1 Yb3 Sb2 91.841(19) 7_565 . ?
Sb2 Yb3 Sb2 177.811(16) 7_666 . ?
Sb2 Yb3 Sb2 92.436(17) 7_665 . ?
Sb1 Yb3 Sb2 85.949(18) . . ?
Sb1 Yb3 Sb2 91.841(19) 7_565 1_556 ?
Sb2 Yb3 Sb2 92.436(17) 7_666 1_556 ?
Sb2 Yb3 Sb2 177.811(16) 7_665 1_556 ?
Sb1 Yb3 Sb2 85.949(18) . 1_556 ?
Sb2 Yb3 Sb2 87.19(2) . 1_556 ?
Sb1 Yb3 Al1 46.18(4) 7_565 7_666 ?
Sb2 Yb3 Al1 45.72(4) 7_666 7_666 ?
Sb2 Yb3 Al1 98.29(4) 7_665 7_666 ?
Sb1 Yb3 Al1 135.41(4) . 7_666 ?
Sb2 Yb3 Al1 136.31(4) . 7_666 ?
Sb2 Yb3 Al1 83.44(4) 1_556 7_666 ?
Sb1 Yb3 Al1 46.18(4) 7_565 7_665 ?
Sb2 Yb3 Al1 98.29(4) 7_666 7_665 ?
Sb2 Yb3 Al1 45.72(4) 7_665 7_665 ?
Sb1 Yb3 Al1 135.41(4) . 7_665 ?
Sb2 Yb3 Al1 83.44(4) . 7_665 ?
Sb2 Yb3 Al1 136.31(4) 1_556 7_665 ?
Al1 Yb3 Al1 74.75(5) 7_666 7_665 ?
Sb1 Yb3 Yb3 55.206(15) 7_565 7_565 ?
Sb2 Yb3 Yb3 126.492(14) 7_666 7_565 ?
Sb2 Yb3 Yb3 126.492(14) 7_665 7_565 ?
Sb1 Yb3 Yb3 121.740(19) . 7_565 ?
Sb2 Yb3 Yb3 54.844(13) . 7_565 ?
Sb2 Yb3 Yb3 54.844(13) 1_556 7_565 ?
Al1 Yb3 Yb3 85.71(5) 7_666 7_565 ?
Al1 Yb3 Yb3 85.71(5) 7_665 7_565 ?
Sb1 Yb3 Yb3 128.296(19) 7_565 7_665 ?
Sb2 Yb3 Yb3 55.335(13) 7_666 7_665 ?
Sb2 Yb3 Yb3 55.335(13) 7_665 7_665 ?
Sb1 Yb3 Yb3 54.758(15) . 7_665 ?
Sb2 Yb3 Yb3 123.223(15) . 7_665 ?
Sb2 Yb3 Yb3 123.223(15) 1_556 7_665 ?
Al1 Yb3 Yb3 97.06(5) 7_666 7_665 ?
Al1 Yb3 Yb3 97.06(5) 7_665 7_665 ?
Yb3 Yb3 Yb3 176.50(2) 7_565 7_665 ?
Sb1 Yb3 Yb1 123.58(2) 7_565 . ?
Sb2 Yb3 Yb1 126.648(12) 7_666 . ?
Sb2 Yb3 Yb1 126.648(12) 7_665 . ?
Sb1 Yb3 Yb1 53.369(18) . . ?
Sb2 Yb3 Yb1 51.644(12) . . ?
Sb2 Yb3 Yb1 51.644(12) 1_556 . ?
Al1 Yb3 Yb1 135.06(4) 7_666 . ?
Al1 Yb3 Yb1 135.06(4) 7_665 . ?
Yb3 Yb3 Yb1 68.371(12) 7_565 . ?
Yb3 Yb3 Yb1 108.127(16) 7_665 . ?
Sb1 Yb3 Yb1 69.00(2) 7_565 7_665 ?
Sb2 Yb3 Yb1 47.907(11) 7_666 7_665 ?
Sb2 Yb3 Yb1 47.907(11) 7_665 7_665 ?
Sb1 Yb3 Yb1 114.06(2) . 7_665 ?
Sb2 Yb3 Yb1 133.389(12) . 7_665 ?
Sb2 Yb3 Yb1 133.389(11) 1_556 7_665 ?
Al1 Yb3 Yb1 52.25(4) 7_666 7_665 ?
Al1 Yb3 Yb1 52.25(4) 7_665 7_665 ?
Yb3 Yb3 Yb1 124.205(16) 7_565 7_665 ?
Yb3 Yb3 Yb1 59.298(13) 7_665 7_665 ?
Yb1 Yb3 Yb1 167.425(15) . 7_665 ?
Al1 Sb1 Al1 109.40(10) 1_656 1_655 ?
Al1 Sb1 Yb2 81.30(6) 1_656 . ?
Al1 Sb1 Yb2 81.30(6) 1_655 . ?
Al1 Sb1 Yb3 75.95(6) 1_656 7_665 ?
Al1 Sb1 Yb3 75.95(6) 1_655 7_665 ?
Yb2 Sb1 Yb3 139.99(2) . 7_665 ?
Al1 Sb1 Yb3 114.20(6) 1_656 . ?
Al1 Sb1 Yb3 114.20(6) 1_655 . ?
Yb2 Sb1 Yb3 149.97(2) . . ?
Yb3 Sb1 Yb3 70.036(19) 7_665 . ?
Al1 Sb1 Yb1 119.80(5) 1_656 . ?
Al1 Sb1 Yb1 119.80(5) 1_655 . ?
Yb2 Sb1 Yb1 74.483(14) . . ?
Yb3 Sb1 Yb1 145.53(2) 7_665 . ?
Yb3 Sb1 Yb1 75.49(2) . . ?
Al1 Sb2 Yb3 76.12(4) . 7_564 ?
Al1 Sb2 Yb3 76.12(4) . 7_565 ?
Yb3 Sb2 Yb3 87.85(2) 7_564 7_565 ?
Al1 Sb2 Yb1 73.41(4) . 1_554 ?
Yb3 Sb2 Yb1 84.505(15) 7_564 1_554 ?
Yb3 Sb2 Yb1 149.53(2) 7_565 1_554 ?
Al1 Sb2 Yb1 73.41(4) . . ?
Yb3 Sb2 Yb1 149.53(2) 7_564 . ?
Yb3 Sb2 Yb1 84.505(15) 7_565 . ?
Yb1 Sb2 Yb1 87.29(2) 1_554 . ?
Al1 Sb2 Yb3 136.206(12) . . ?
Yb3 Sb2 Yb3 127.72(2) 7_564 . ?
Yb3 Sb2 Yb3 69.820(15) 7_565 . ?
Yb1 Sb2 Yb3 136.13(2) 1_554 . ?
Yb1 Sb2 Yb3 76.645(16) . . ?
Al1 Sb2 Yb3 136.206(12) . 1_554 ?
Yb3 Sb2 Yb3 69.820(15) 7_564 1_554 ?
Yb3 Sb2 Yb3 127.72(2) 7_565 1_554 ?
Yb1 Sb2 Yb3 76.645(16) 1_554 1_554 ?
Yb1 Sb2 Yb3 136.13(2) . 1_554 ?
Yb3 Sb2 Yb3 87.19(2) . 1_554 ?
Al1 Sb3 Sb3 112.16(6) . 5_654 ?
Al1 Sb3 Yb2 79.83(4) . 1_454 ?
Sb3 Sb3 Yb2 134.261(12) 5_654 1_454 ?
Al1 Sb3 Yb2 79.83(4) . 1_455 ?
Sb3 Sb3 Yb2 134.261(12) 5_654 1_455 ?
Yb2 Sb3 Yb2 90.47(2) 1_454 1_455 ?
Al1 Sb3 Yb1 136.620(15) . 5_654 ?
Sb3 Sb3 Yb1 66.978(17) 5_654 5_654 ?
Yb2 Sb3 Yb1 74.635(14) 1_454 5_654 ?
Yb2 Sb3 Yb1 133.93(2) 1_455 5_654 ?
Al1 Sb3 Yb1 136.620(15) . 5_655 ?
Sb3 Sb3 Yb1 66.978(17) 5_654 5_655 ?
Yb2 Sb3 Yb1 133.93(2) 1_454 5_655 ?
Yb2 Sb3 Yb1 74.635(14) 1_455 5_655 ?
Yb1 Sb3 Yb1 84.93(2) 5_654 5_655 ?
Al1 Sb3 Yb1 68.36(4) . . ?
Sb3 Sb3 Yb1 61.102(17) 5_654 . ?
Yb2 Sb3 Yb1 148.10(2) 1_454 . ?
Yb2 Sb3 Yb1 86.388(16) 1_455 . ?
Yb1 Sb3 Yb1 128.08(2) 5_654 . ?
Yb1 Sb3 Yb1 75.499(18) 5_655 . ?
Al1 Sb3 Yb1 68.36(4) . 1_554 ?
Sb3 Sb3 Yb1 61.102(17) 5_654 1_554 ?
Yb2 Sb3 Yb1 86.388(15) 1_454 1_554 ?
Yb2 Sb3 Yb1 148.10(2) 1_455 1_554 ?
Yb1 Sb3 Yb1 75.499(18) 5_654 1_554 ?
Yb1 Sb3 Yb1 128.08(2) 5_655 1_554 ?
Yb1 Sb3 Yb1 79.91(2) . 1_554 ?
Sb2 Al1 Sb1 113.60(7) . 1_454 ?
Sb2 Al1 Sb1 113.60(7) . 1_455 ?
Sb1 Al1 Sb1 109.40(10) 1_454 1_455 ?
Sb2 Al1 Sb3 106.86(10) . . ?
Sb1 Al1 Sb3 106.42(7) 1_454 . ?
Sb1 Al1 Sb3 106.42(7) 1_455 . ?
Sb2 Al1 Yb1 60.01(5) . . ?
Sb1 Al1 Yb1 163.66(8) 1_454 . ?
Sb1 Al1 Yb1 86.64(3) 1_455 . ?
Sb3 Al1 Yb1 64.53(5) . . ?
Sb2 Al1 Yb1 60.01(5) . 1_554 ?
Sb1 Al1 Yb1 86.64(3) 1_454 1_554 ?
Sb1 Al1 Yb1 163.66(8) 1_455 1_554 ?
Sb3 Al1 Yb1 64.53(5) . 1_554 ?
Yb1 Al1 Yb1 77.18(6) . 1_554 ?
Sb2 Al1 Yb3 58.16(5) . 7_565 ?
Sb1 Al1 Yb3 117.32(9) 1_454 7_565 ?
Sb1 Al1 Yb3 57.87(4) 1_455 7_565 ?
Sb3 Al1 Yb3 136.20(5) . 7_565 ?
Yb1 Al1 Yb3 73.42(4) . 7_565 ?
Yb1 Al1 Yb3 118.17(8) 1_554 7_565 ?
Sb2 Al1 Yb3 58.16(5) . 7_564 ?
Sb1 Al1 Yb3 57.87(4) 1_454 7_564 ?
Sb1 Al1 Yb3 117.32(9) 1_455 7_564 ?
Sb3 Al1 Yb3 136.20(5) . 7_564 ?
Yb1 Al1 Yb3 118.17(8) . 7_564 ?
Yb1 Al1 Yb3 73.42(4) 1_554 7_564 ?
Yb3 Al1 Yb3 74.75(5) 7_565 7_564 ?

loop_
_geom_bond_atom_site_label_1
_geom_bond_atom_site_label_2
_geom_bond_distance
_geom_bond_site_symmetry_2
_geom_bond_publ_flag
Yb1 Sb2 3.1957(7) 1_556 ?
Yb1 Sb2 3.1957(7) . ?
Yb1 Sb3 3.2671(6) 5_654 ?
Yb1 Sb3 3.2671(6) 5_655 ?
Yb1 Sb1 3.2868(9) . ?
Yb1 Sb3 3.4346(7) . ?
Yb1 Sb3 3.4346(7) 1_556 ?
Yb1 Al1 3.536(2) . ?
Yb1 Al1 3.536(2) 1_556 ?
Yb1 Yb2 3.8661(7) . ?
Yb1 Yb3 3.9651(9) . ?
Yb1 Yb1 4.1050(11) 5_655 ?
Yb2 Sb1 3.0966(8) . ?
Yb2 Sb1 3.0966(8) 5_755 ?
Yb2 Sb3 3.1066(6) 5_654 ?
Yb2 Sb3 3.1066(6) 1_656 ?
Yb2 Sb3 3.1066(6) 5_655 ?
Yb2 Sb3 3.1066(6) 1_655 ?
Yb2 Yb1 3.8661(7) 5_755 ?
Yb3 Sb1 3.1719(8) 7_565 ?
Yb3 Sb2 3.1796(6) 7_666 ?
Yb3 Sb2 3.1796(6) 7_665 ?
Yb3 Sb1 3.1893(8) . ?
Yb3 Sb2 3.1987(6) . ?
Yb3 Sb2 3.1987(6) 1_556 ?
Yb3 Al1 3.634(2) 7_666 ?
Yb3 Al1 3.634(2) 7_665 ?
Yb3 Yb3 3.6503(8) 7_565 ?
Yb3 Yb3 3.6503(7) 7_665 ?
Yb3 Yb1 4.2868(8) 7_665 ?
Sb1 Al1 2.7027(17) 1_656 ?
Sb1 Al1 2.7027(17) 1_655 ?
Sb1 Yb3 3.1719(8) 7_665 ?
Sb2 Al1 2.680(3) . ?
Sb2 Yb3 3.1796(6) 7_564 ?
Sb2 Yb3 3.1796(6) 7_565 ?
Sb2 Yb1 3.1957(7) 1_554 ?
Sb2 Yb3 3.1987(6) 1_554 ?
Sb3 Al1 2.787(3) . ?
Sb3 Sb3 2.9375(13) 5_654 ?
Sb3 Yb2 3.1066(6) 1_454 ?
Sb3 Yb2 3.1066(6) 1_455 ?
Sb3 Yb1 3.2671(6) 5_654 ?
Sb3 Yb1 3.2671(6) 5_655 ?
Sb3 Yb1 3.4346(7) 1_554 ?
Al1 Sb1 2.7027(17) 1_454 ?
Al1 Sb1 2.7027(17) 1_455 ?
Al1 Yb1 3.536(2) 1_554 ?
Al1 Yb3 3.634(2) 7_565 ?
Al1 Yb3 3.634(2) 7_564 ?
